data_7062873
loop_
_publ_author_name
'Li, Min'
'Zhong, Yi'
'Luo, Yunjie'
'Deng, Meng'

_publ_section_title
;
 Synthesis, characterization and \e-caprolactone polymerization properties
 of ferrocenyl modified half-sandwich rare-earth metal complexes
;
_journal_issue 48
_journal_name_full 'New Journal of Chemistry'
_journal_page_first 22299
_journal_page_last 22303
_journal_paper_doi 10.1039/D3NJ04245F
_journal_volume 47
_journal_year 2023
_chemical_formula_moiety 'C18 H24 N2 Sc, C19 H21 Fe'
_chemical_formula_sum 'C37 H45 Fe N2 Sc'
_chemical_formula_weight 618.56
_chemical_name_common 'The ferrocenyl functionalized half-sandwich scandium bis(o-dimethylaminobenzyl'
_chemical_properties_physical Air-sensitive,Moisture-sensitive,Oxygen-sensitive
_space_group_crystal_system monoclinic
_space_group_IT_number 14
_space_group_name_Hall '-P 2yn'
_space_group_name_H-M_alt 'P 1 21/n 1'
_atom_sites_solution_hydrogens geom
_audit_creation_method SHELXL-2016/6
_audit_update_record
;
2023-03-04 deposited with the CCDC.	2023-11-13 downloaded from the CCDC.
;
_cell_angle_alpha 90
_cell_angle_beta 108.09(3)
_cell_angle_gamma 90
_cell_formula_units_Z 4
_cell_length_a 18.165(4)
_cell_length_b 11.193(2)
_cell_length_c 18.183(4)
_cell_measurement_reflns_used 3199
_cell_measurement_temperature 295(2)
_cell_measurement_theta_max 27.5
_cell_measurement_theta_min 3.0
_cell_volume 3514.2(14)
_computing_cell_refinement RAPID-AUTO
_computing_data_collection 'RAPID-AUTO (Rigaku, 1998)'
_computing_data_reduction 'CrystalStructure (Rigaku/MSC, 2004)'
_computing_molecular_graphics 'ORTEPII (Johnson, 1976)'
_computing_publication_material 'SHELXL-2016/6 (Sheldrick, 2016)'
_computing_structure_refinement 'SHELXL-2016/6 (Sheldrick, 2016)'
_computing_structure_solution 'SHELXL-2016/6 (Sheldrick, 2016)'
_diffrn_ambient_temperature 295(2)
_diffrn_measured_fraction_theta_full 0.995
_diffrn_measured_fraction_theta_max 0.995
_diffrn_measurement_device_type 'Rigaku R-AXIS RAPID'
_diffrn_measurement_method '\w scans'
_diffrn_radiation_type MoK\a
_diffrn_radiation_wavelength 0.71073
_diffrn_reflns_av_R_equivalents 0.1734
_diffrn_reflns_av_unetI/netI 0.1634
_diffrn_reflns_Laue_measured_fraction_full 0.995
_diffrn_reflns_Laue_measured_fraction_max 0.995
_diffrn_reflns_limit_h_max 21
_diffrn_reflns_limit_h_min -21
_diffrn_reflns_limit_k_max 13
_diffrn_reflns_limit_k_min -12
_diffrn_reflns_limit_l_max 21
_diffrn_reflns_limit_l_min -21
_diffrn_reflns_number 25952
_diffrn_reflns_point_group_measured_fraction_full 0.995
_diffrn_reflns_point_group_measured_fraction_max 0.995
_diffrn_reflns_theta_full 24.867
_diffrn_reflns_theta_max 24.867
_diffrn_reflns_theta_min 2.978
_exptl_absorpt_coefficient_mu 0.631
_exptl_absorpt_correction_T_max 0.814
_exptl_absorpt_correction_T_min 0.723
_exptl_absorpt_correction_type empirical
_exptl_absorpt_process_details 'ABSCOR (Higashi, 1995)'
_exptl_crystal_colour orange
_exptl_crystal_density_diffrn 1.169
_exptl_crystal_description block
_exptl_crystal_F_000 1312
_exptl_crystal_recrystallization_method 'Re-crystallisation from solvent: toluene/hexane'
_exptl_crystal_size_max 0.49
_exptl_crystal_size_mid 0.32
_exptl_crystal_size_min 0.28
_refine_diff_density_max 0.915
_refine_diff_density_min -0.444
_refine_diff_density_rms 0.109
_refine_ls_extinction_method none
_refine_ls_goodness_of_fit_ref 1.294
_refine_ls_hydrogen_treatment constr
_refine_ls_matrix_type full
_refine_ls_number_parameters 378
_refine_ls_number_reflns 6073
_refine_ls_number_restraints 0
_refine_ls_restrained_S_all 1.294
_refine_ls_R_factor_all 0.1752
_refine_ls_R_factor_gt 0.0860
_refine_ls_shift/su_max 0.000
_refine_ls_shift/su_mean 0.000
_refine_ls_structure_factor_coef Fsqd
_refine_ls_weighting_details 'w=1/[\s^2^(Fo^2^)+(0.0594P)^2^] where P=(Fo^2^+2Fc^2^)/3'
_refine_ls_weighting_scheme calc
_refine_ls_wR_factor_gt 0.2087
_refine_ls_wR_factor_ref 0.2344
_reflns_Friedel_coverage 0.000
_reflns_number_gt 2650
_reflns_number_total 6073
_reflns_threshold_expression 'I > 2\s(I)'
_cod_data_source_file d3nj04245f2.cif
_cod_data_source_block shx97
_cod_depositor_comments 'Adding full bibliography for 7062873.cif.'
_cod_original_cell_volume 3514.1(13)
_cod_original_sg_symbol_H-M 'P 21/n'
_cod_database_code 7062873
_shelx_shelxl_version_number 2016/6
_shelx_space_group_comment
;
The symmetry employed for this shelxl refinement is uniquely defined
by the following loop, which should always be used as a source of
symmetry information in preference to the above space-group names.
They are only intended as comments.
;

loop_
_space_group_symop_operation_xyz
'x, y, z'
'-x+1/2, y+1/2, -z+1/2'
'-x, -y, -z'
'x-1/2, -y-1/2, z-1/2'

loop_
_atom_site_label
_atom_site_type_symbol
_atom_site_fract_x
_atom_site_fract_y
_atom_site_fract_z
_atom_site_U_iso_or_equiv
_atom_site_adp_type
_atom_site_occupancy
_atom_site_site_symmetry_order
_atom_site_calc_flag
_atom_site_refinement_flags_posn
_atom_site_refinement_flags_adp
_atom_site_refinement_flags_occupancy
_atom_site_disorder_assembly
_atom_site_disorder_group
Fe1 Fe 0.88024(7) 0.50239(8) 0.23804(7) 0.0619(4) Uani 1 1 d . . . . .
Sc1 Sc 0.80929(8) 0.20666(10) -0.02249(8) 0.0511(4) Uani 1 1 d . . . . .
N1 N 0.7148(3) 0.2168(5) -0.1524(4) 0.0602(17) Uani 1 1 d . . . . .
N2 N 0.8297(3) 0.0329(4) 0.0671(4) 0.0542(16) Uani 1 1 d . . . . .
C1 C 0.8341(5) 0.6684(6) 0.2124(6) 0.077(3) Uani 1 1 d . . . . .
H1B H 0.780454 0.686380 0.182195 0.093 Uiso 1 1 calc R U . . .
C2 C 0.8616(8) 0.6530(8) 0.2917(7) 0.100(4) Uani 1 1 d . . . . .
H2A H 0.830864 0.658674 0.327356 0.120 Uiso 1 1 calc R U . . .
C3 C 0.9400(8) 0.6283(9) 0.3120(6) 0.120(4) Uani 1 1 d . . . . .
H3A H 0.975280 0.615132 0.364389 0.144 Uiso 1 1 calc R U . . .
C4 C 0.9600(7) 0.6306(8) 0.2421(8) 0.102(4) Uani 1 1 d . . . . .
H4A H 1.011943 0.616913 0.238087 0.123 Uiso 1 1 calc R U . . .
C5 C 0.8957(6) 0.6534(6) 0.1823(6) 0.077(3) Uani 1 1 d . . . . .
H5A H 0.892841 0.659481 0.127739 0.093 Uiso 1 1 calc R U . . .
C6 C 0.7979(5) 0.3773(5) 0.1857(5) 0.068(2) Uani 1 1 d . . . . .
H6A H 0.745701 0.393527 0.150722 0.082 Uiso 1 1 calc R U . . .
C7 C 0.8198(7) 0.3693(7) 0.2669(6) 0.085(3) Uani 1 1 d . . . . .
H7A H 0.784872 0.378178 0.298229 0.102 Uiso 1 1 calc R U . . .
C8 C 0.8988(7) 0.3433(7) 0.2955(6) 0.094(3) Uani 1 1 d . . . . .
H8A H 0.928888 0.331022 0.349873 0.112 Uiso 1 1 calc R U . . .
C9 C 0.9273(5) 0.3396(6) 0.2326(5) 0.074(2) Uani 1 1 d . . . . .
H9A H 0.981526 0.325576 0.236292 0.088 Uiso 1 1 calc R U . . .
C10 C 0.8672(4) 0.3587(5) 0.1633(4) 0.0508(18) Uani 1 1 d . . . . .
C11 C 0.8735(4) 0.3588(5) 0.0834(4) 0.0500(19) Uani 1 1 d . . . . .
C12 C 0.9342(4) 0.3044(5) 0.0605(4) 0.053(2) Uani 1 1 d . . . . .
C13 C 0.9258(5) 0.3377(6) -0.0158(5) 0.061(2) Uani 1 1 d . . . . .
C14 C 0.8596(5) 0.4125(6) -0.0425(4) 0.063(2) Uani 1 1 d . . . . .
C15 C 0.8274(4) 0.4261(6) 0.0184(4) 0.0547(19) Uani 1 1 d . . . . .
C16 C 1.0037(5) 0.2359(6) 0.1108(5) 0.075(3) Uani 1 1 d . . . . .
H16A H 1.021339 0.180922 0.079367 0.113 Uiso 1 1 calc R U . . .
H16B H 0.989273 0.192475 0.149765 0.113 Uiso 1 1 calc R U . . .
H16C H 1.044563 0.290895 0.135195 0.113 Uiso 1 1 calc R U . . .
C17 C 0.9843(5) 0.3177(6) -0.0583(5) 0.084(3) Uani 1 1 d . . . . .
H17A H 0.957898 0.293597 -0.110520 0.126 Uiso 1 1 calc R U . . .
H17B H 1.019919 0.256233 -0.032668 0.126 Uiso 1 1 calc R U . . .
H17C H 1.012143 0.390421 -0.058657 0.126 Uiso 1 1 calc R U . . .
C18 C 0.8394(6) 0.4859(6) -0.1169(5) 0.091(3) Uani 1 1 d . . . . .
H18A H 0.876031 0.549864 -0.110895 0.137 Uiso 1 1 calc R U . . .
H18B H 0.788266 0.518308 -0.127644 0.137 Uiso 1 1 calc R U . . .
H18C H 0.841397 0.435525 -0.159026 0.137 Uiso 1 1 calc R U . . .
C19 C 0.7576(5) 0.5031(5) 0.0155(5) 0.075(2) Uani 1 1 d . . . . .
H19A H 0.748277 0.558567 -0.026716 0.112 Uiso 1 1 calc R U . . .
H19B H 0.767615 0.546358 0.063185 0.112 Uiso 1 1 calc R U . . .
H19C H 0.712993 0.453143 0.008157 0.112 Uiso 1 1 calc R U . . .
C20 C 0.8479(5) 0.0788(5) -0.1023(4) 0.063(2) Uani 1 1 d . . . . .
H20A H 0.903153 0.064245 -0.082383 0.075 Uiso 1 1 calc R U . . .
H20B H 0.820857 0.003100 -0.106827 0.075 Uiso 1 1 calc R U . . .
C21 C 0.8273(5) 0.1413(6) -0.1794(5) 0.064(2) Uani 1 1 d . . . . .
C22 C 0.8758(5) 0.1397(7) -0.2286(5) 0.080(3) Uani 1 1 d . . . . .
H22A H 0.920962 0.094439 -0.214173 0.096 Uiso 1 1 calc R U . . .
C23 C 0.8572(7) 0.2032(8) -0.2961(5) 0.090(3) Uani 1 1 d . . . . .
H23A H 0.890116 0.201089 -0.326365 0.108 Uiso 1 1 calc R U . . .
C24 C 0.7904(7) 0.2703(7) -0.3201(5) 0.087(3) Uani 1 1 d . . . . .
H24A H 0.777554 0.312159 -0.366493 0.105 Uiso 1 1 calc R U . . .
C25 C 0.7426(5) 0.2741(6) -0.2734(5) 0.073(2) Uani 1 1 d . . . . .
H25A H 0.697271 0.318861 -0.289033 0.088 Uiso 1 1 calc R U . . .
C26 C 0.7613(5) 0.2128(6) -0.2046(4) 0.058(2) Uani 1 1 d . . . . .
C27 C 0.6630(5) 0.1113(6) -0.1682(5) 0.078(2) Uani 1 1 d . . . . .
H27A H 0.629212 0.114653 -0.220614 0.117 Uiso 1 1 calc R U . . .
H27B H 0.632577 0.111231 -0.133439 0.117 Uiso 1 1 calc R U . . .
H27C H 0.693494 0.039744 -0.160916 0.117 Uiso 1 1 calc R U . . .
C28 C 0.6627(5) 0.3255(6) -0.1654(5) 0.086(3) Uani 1 1 d . . . . .
H28A H 0.693557 0.396578 -0.159710 0.130 Uiso 1 1 calc R U . . .
H28B H 0.635046 0.326099 -0.128223 0.130 Uiso 1 1 calc R U . . .
H28C H 0.626453 0.322765 -0.216693 0.130 Uiso 1 1 calc R U . . .
C29 C 0.7062(4) 0.1900(5) 0.0230(4) 0.064(2) Uani 1 1 d . . . . .
H29A H 0.718825 0.221343 0.075151 0.077 Uiso 1 1 calc R U . . .
H29B H 0.661855 0.233159 -0.009963 0.077 Uiso 1 1 calc R U . . .
C30 C 0.6893(5) 0.0570(6) 0.0217(4) 0.055(2) Uani 1 1 d . . . . .
C31 C 0.6157(5) 0.0073(7) -0.0013(5) 0.068(2) Uani 1 1 d . . . . .
H31A H 0.572608 0.057149 -0.015153 0.082 Uiso 1 1 calc R U . . .
C32 C 0.6054(5) -0.1164(7) -0.0040(5) 0.072(2) Uani 1 1 d . . . . .
H32A H 0.555708 -0.148358 -0.018333 0.087 Uiso 1 1 calc R U . . .
C33 C 0.6685(6) -0.1909(7) 0.0144(5) 0.074(3) Uani 1 1 d . . . . .
H33A H 0.661007 -0.273139 0.011602 0.088 Uiso 1 1 calc R U . . .
C34 C 0.7424(5) -0.1459(6) 0.0370(5) 0.067(2) Uani 1 1 d . . . . .
H34A H 0.784914 -0.196784 0.049303 0.080 Uiso 1 1 calc R U . . .
C35 C 0.7525(5) -0.0210(6) 0.0413(4) 0.0528(19) Uani 1 1 d . . . . .
C36 C 0.8915(5) -0.0487(5) 0.0613(5) 0.072(2) Uani 1 1 d . . . . .
H36A H 0.900204 -0.108994 0.100609 0.108 Uiso 1 1 calc R U . . .
H36B H 0.938392 -0.004274 0.068150 0.108 Uiso 1 1 calc R U . . .
H36C H 0.876177 -0.085948 0.011233 0.108 Uiso 1 1 calc R U . . .
C37 C 0.8463(5) 0.0610(6) 0.1513(4) 0.071(2) Uani 1 1 d . . . . .
H37A H 0.846178 -0.011509 0.179389 0.106 Uiso 1 1 calc R U . . .
H37B H 0.807253 0.114074 0.157773 0.106 Uiso 1 1 calc R U . . .
H37C H 0.896132 0.098568 0.170561 0.106 Uiso 1 1 calc R U . . .

loop_
_atom_site_aniso_label
_atom_site_aniso_U_11
_atom_site_aniso_U_22
_atom_site_aniso_U_33
_atom_site_aniso_U_23
_atom_site_aniso_U_13
_atom_site_aniso_U_12
Fe1 0.0725(9) 0.0656(7) 0.0513(8) -0.0050(5) 0.0247(7) -0.0071(6)
Sc1 0.0527(10) 0.0507(7) 0.0507(10) 0.0014(6) 0.0174(9) 0.0056(6)
N1 0.052(4) 0.065(4) 0.064(5) 0.002(3) 0.018(4) 0.006(3)
N2 0.050(4) 0.061(3) 0.054(5) 0.009(3) 0.020(4) 0.008(3)
C1 0.080(7) 0.070(5) 0.095(8) -0.012(5) 0.046(7) 0.001(5)
C2 0.148(11) 0.081(6) 0.097(10) -0.028(6) 0.076(10) -0.018(7)
C3 0.156(13) 0.111(8) 0.059(8) -0.021(6) -0.018(9) -0.041(9)
C4 0.088(9) 0.088(6) 0.138(12) -0.019(7) 0.046(9) -0.024(6)
C5 0.081(7) 0.067(5) 0.084(8) 0.015(5) 0.026(7) -0.001(5)
C6 0.073(6) 0.066(4) 0.076(7) -0.018(4) 0.038(6) -0.018(4)
C7 0.135(10) 0.071(5) 0.072(8) -0.004(5) 0.065(8) -0.022(6)
C8 0.143(11) 0.086(6) 0.052(7) 0.016(5) 0.031(8) 0.017(7)
C9 0.088(7) 0.079(5) 0.051(6) -0.007(4) 0.018(6) 0.000(5)
C10 0.054(5) 0.059(4) 0.040(5) -0.005(3) 0.015(5) 0.001(4)
C11 0.047(5) 0.052(4) 0.052(5) -0.001(3) 0.018(4) -0.002(3)
C12 0.046(5) 0.054(4) 0.063(6) 0.004(4) 0.021(5) 0.005(4)
C13 0.069(6) 0.057(4) 0.069(6) -0.005(4) 0.041(6) -0.001(4)
C14 0.082(7) 0.053(4) 0.055(6) 0.001(4) 0.025(5) -0.011(4)
C15 0.053(5) 0.057(4) 0.053(5) 0.009(4) 0.015(5) 0.005(4)
C16 0.070(6) 0.075(5) 0.087(7) -0.006(5) 0.032(6) 0.012(4)
C17 0.083(7) 0.102(6) 0.088(7) -0.019(5) 0.059(7) -0.022(5)
C18 0.130(9) 0.080(5) 0.053(6) 0.015(4) 0.013(6) -0.025(5)
C19 0.091(7) 0.054(4) 0.075(7) -0.007(4) 0.022(6) 0.021(4)
C20 0.063(5) 0.060(4) 0.060(6) 0.001(4) 0.012(5) 0.004(4)
C21 0.076(6) 0.067(5) 0.046(6) -0.020(4) 0.016(5) -0.013(5)
C22 0.076(7) 0.098(6) 0.073(7) -0.020(5) 0.034(6) -0.010(5)
C23 0.134(10) 0.096(7) 0.056(7) -0.021(5) 0.053(8) -0.040(6)
C24 0.126(10) 0.078(6) 0.062(7) -0.007(5) 0.035(8) -0.025(6)
C25 0.093(7) 0.064(5) 0.053(6) -0.004(4) 0.010(6) -0.001(4)
C26 0.070(6) 0.053(4) 0.047(6) 0.000(4) 0.013(5) 0.001(4)
C27 0.074(7) 0.092(5) 0.061(6) 0.005(4) 0.012(6) -0.004(5)
C28 0.085(7) 0.088(5) 0.082(8) 0.012(5) 0.020(6) 0.025(5)
C29 0.070(6) 0.052(4) 0.073(6) 0.014(4) 0.028(5) 0.015(4)
C30 0.053(5) 0.066(4) 0.050(5) 0.004(4) 0.022(5) 0.003(4)
C31 0.054(6) 0.081(5) 0.074(7) 0.002(4) 0.027(5) 0.002(4)
C32 0.071(7) 0.087(6) 0.056(6) -0.006(4) 0.016(5) -0.022(5)
C33 0.083(7) 0.067(5) 0.071(7) -0.007(4) 0.025(6) -0.009(5)
C34 0.076(7) 0.061(5) 0.064(6) -0.001(4) 0.021(6) -0.007(4)
C35 0.056(5) 0.056(4) 0.047(5) 0.006(3) 0.017(5) 0.001(4)
C36 0.066(6) 0.062(4) 0.086(7) 0.018(4) 0.022(6) 0.016(4)
C37 0.070(6) 0.068(4) 0.064(6) 0.016(4) 0.007(5) -0.003(4)

loop_
_atom_type_symbol
_atom_type_description
_atom_type_scat_dispersion_real
_atom_type_scat_dispersion_imag
_atom_type_scat_source
C C 0.0033 0.0016 'International Tables Vol C Tables 4.2.6.8 and 6.1.1.4'
H H 0.0000 0.0000 'International Tables Vol C Tables 4.2.6.8 and 6.1.1.4'
N N 0.0061 0.0033 'International Tables Vol C Tables 4.2.6.8 and 6.1.1.4'
Sc Sc 0.2519 0.3716 'International Tables Vol C Tables 4.2.6.8 and 6.1.1.4'
Fe Fe 0.3463 0.8444 'International Tables Vol C Tables 4.2.6.8 and 6.1.1.4'

loop_
_geom_angle_atom_site_label_1
_geom_angle_atom_site_label_2
_geom_angle_atom_site_label_3
_geom_angle
_geom_angle_site_symmetry_1
_geom_angle_site_symmetry_3
_geom_angle_publ_flag
C7 Fe1 C3 124.5(4) . . ?
C7 Fe1 C4 163.0(5) . . ?
C3 Fe1 C4 41.4(4) . . ?
C7 Fe1 C9 67.7(3) . . ?
C3 Fe1 C9 120.8(5) . . ?
C4 Fe1 C9 109.3(4) . . ?
C7 Fe1 C2 107.6(4) . . ?
C3 Fe1 C2 40.0(4) . . ?
C4 Fe1 C2 67.6(4) . . ?
C9 Fe1 C2 154.9(5) . . ?
C7 Fe1 C1 121.1(4) . . ?
C3 Fe1 C1 67.2(4) . . ?
C4 Fe1 C1 66.4(4) . . ?
C9 Fe1 C1 163.8(3) . . ?
C2 Fe1 C1 39.8(4) . . ?
C7 Fe1 C5 156.2(4) . . ?
C3 Fe1 C5 67.8(4) . . ?
C4 Fe1 C5 38.9(4) . . ?
C9 Fe1 C5 126.7(3) . . ?
C2 Fe1 C5 67.6(4) . . ?
C1 Fe1 C5 40.2(3) . . ?
C7 Fe1 C8 40.3(3) . . ?
C3 Fe1 C8 107.4(5) . . ?
C4 Fe1 C8 126.7(5) . . ?
C9 Fe1 C8 40.1(3) . . ?
C2 Fe1 C8 120.3(4) . . ?
C1 Fe1 C8 155.1(3) . . ?
C5 Fe1 C8 162.6(4) . . ?
C7 Fe1 C6 40.5(3) . . ?
C3 Fe1 C6 161.6(4) . . ?
C4 Fe1 C6 155.5(4) . . ?
C9 Fe1 C6 67.8(3) . . ?
C2 Fe1 C6 125.7(4) . . ?
C1 Fe1 C6 109.1(4) . . ?
C5 Fe1 C6 121.9(4) . . ?
C8 Fe1 C6 67.9(4) . . ?
C7 Fe1 C10 68.6(3) . . ?
C3 Fe1 C10 155.3(5) . . ?
C4 Fe1 C10 120.6(3) . . ?
C9 Fe1 C10 40.0(3) . . ?
C2 Fe1 C10 163.5(5) . . ?
C1 Fe1 C10 127.2(4) . . ?
C5 Fe1 C10 108.9(3) . . ?
C8 Fe1 C10 67.9(3) . . ?
C6 Fe1 C10 41.2(2) . . ?
C29 Sc1 C20 128.7(3) . . ?
C29 Sc1 N1 86.8(2) . . ?
C20 Sc1 N1 71.4(2) . . ?
C29 Sc1 N2 70.8(2) . . ?
C20 Sc1 N2 85.1(2) . . ?
N1 Sc1 N2 125.7(2) . . ?
C29 Sc1 C14 119.8(2) . . ?
C20 Sc1 C14 106.3(2) . . ?
N1 Sc1 C14 89.7(2) . . ?
N2 Sc1 C14 144.4(3) . . ?
C29 Sc1 C13 142.6(2) . . ?
C20 Sc1 C13 88.7(2) . . ?
N1 Sc1 C13 110.0(2) . . ?
N2 Sc1 C13 117.8(2) . . ?
C14 Sc1 C13 32.4(2) . . ?
C29 Sc1 C12 120.1(3) . . ?
C20 Sc1 C12 104.6(2) . . ?
N1 Sc1 C12 141.1(2) . . ?
N2 Sc1 C12 91.4(2) . . ?
C14 Sc1 C12 53.4(2) . . ?
C13 Sc1 C12 31.8(2) . . ?
C29 Sc1 C15 91.1(2) . . ?
C20 Sc1 C15 138.2(2) . . ?
N1 Sc1 C15 102.9(2) . . ?
N2 Sc1 C15 125.5(2) . . ?
C14 Sc1 C15 32.11(19) . . ?
C13 Sc1 C15 53.3(2) . . ?
C12 Sc1 C15 53.5(2) . . ?
C29 Sc1 C11 90.9(2) . . ?
C20 Sc1 C11 137.0(3) . . ?
N1 Sc1 C11 135.3(2) . . ?
N2 Sc1 C11 95.0(2) . . ?
C14 Sc1 C11 53.6(2) . . ?
C13 Sc1 C11 53.4(2) . . ?
C12 Sc1 C11 32.49(18) . . ?
C15 Sc1 C11 32.5(2) . . ?
C26 N1 C27 108.1(5) . . ?
C26 N1 C28 112.6(5) . . ?
C27 N1 C28 106.4(6) . . ?
C26 N1 Sc1 104.6(5) . . ?
C27 N1 Sc1 111.3(4) . . ?
C28 N1 Sc1 113.9(4) . . ?
C35 N2 C36 113.3(5) . . ?
C35 N2 C37 106.5(5) . . ?
C36 N2 C37 106.7(6) . . ?
C35 N2 Sc1 100.3(4) . . ?
C36 N2 Sc1 113.4(4) . . ?
C37 N2 Sc1 116.5(4) . . ?
C2 C1 C5 108.6(10) . . ?
C2 C1 Fe1 69.9(5) . . ?
C5 C1 Fe1 70.0(4) . . ?
C2 C1 H1B 125.7 . . ?
C5 C1 H1B 125.7 . . ?
Fe1 C1 H1B 125.7 . . ?
C1 C2 C3 108.1(9) . . ?
C1 C2 Fe1 70.2(5) . . ?
C3 C2 Fe1 69.5(6) . . ?
C1 C2 H2A 125.9 . . ?
C3 C2 H2A 125.9 . . ?
Fe1 C2 H2A 125.9 . . ?
C2 C3 C4 106.6(11) . . ?
C2 C3 Fe1 70.4(6) . . ?
C4 C3 Fe1 69.6(5) . . ?
C2 C3 H3A 126.7 . . ?
C4 C3 H3A 126.7 . . ?
Fe1 C3 H3A 126.7 . . ?
C5 C4 C3 108.9(10) . . ?
C5 C4 Fe1 71.0(5) . . ?
C3 C4 Fe1 69.0(5) . . ?
C5 C4 H4A 125.5 . . ?
C3 C4 H4A 125.5 . . ?
Fe1 C4 H4A 125.5 . . ?
C4 C5 C1 107.8(9) . . ?
C4 C5 Fe1 70.2(5) . . ?
C1 C5 Fe1 69.8(4) . . ?
C4 C5 H5A 126.1 . . ?
C1 C5 H5A 126.1 . . ?
Fe1 C5 H5A 126.1 . . ?
C7 C6 C10 107.3(8) . . ?
C7 C6 Fe1 68.2(5) . . ?
C10 C6 Fe1 70.0(4) . . ?
C7 C6 H6A 126.4 . . ?
C10 C6 H6A 126.4 . . ?
Fe1 C6 H6A 126.4 . . ?
C8 C7 C6 109.0(8) . . ?
C8 C7 Fe1 70.8(5) . . ?
C6 C7 Fe1 71.3(4) . . ?
C8 C7 H7A 125.5 . . ?
C6 C7 H7A 125.5 . . ?
Fe1 C7 H7A 125.5 . . ?
C9 C8 C7 107.5(9) . . ?
C9 C8 Fe1 69.5(4) . . ?
C7 C8 Fe1 68.9(5) . . ?
C9 C8 H8A 126.2 . . ?
C7 C8 H8A 126.2 . . ?
Fe1 C8 H8A 126.2 . . ?
C8 C9 C10 110.4(8) . . ?
C8 C9 Fe1 70.4(4) . . ?
C10 C9 Fe1 71.6(4) . . ?
C8 C9 H9A 124.8 . . ?
C10 C9 H9A 124.8 . . ?
Fe1 C9 H9A 124.8 . . ?
C9 C10 C6 105.7(6) . . ?
C9 C10 C11 126.9(6) . . ?
C6 C10 C11 127.4(7) . . ?
C9 C10 Fe1 68.3(4) . . ?
C6 C10 Fe1 68.8(4) . . ?
C11 C10 Fe1 127.6(4) . . ?
C12 C11 C15 106.9(6) . . ?
C12 C11 C10 125.6(7) . . ?
C15 C11 C10 127.0(6) . . ?
C12 C11 Sc1 73.2(4) . . ?
C15 C11 Sc1 73.5(4) . . ?
C10 C11 Sc1 125.2(4) . . ?
C13 C12 C11 108.6(7) . . ?
C13 C12 C16 123.2(6) . . ?
C11 C12 C16 127.8(7) . . ?
C13 C12 Sc1 74.0(5) . . ?
C11 C12 Sc1 74.4(4) . . ?
C16 C12 Sc1 124.1(4) . . ?
C12 C13 C14 108.5(6) . . ?
C12 C13 C17 126.1(8) . . ?
C14 C13 C17 124.5(7) . . ?
C12 C13 Sc1 74.2(4) . . ?
C14 C13 Sc1 73.8(4) . . ?
C17 C13 Sc1 126.5(5) . . ?
C15 C14 C13 107.9(6) . . ?
C15 C14 C18 126.4(7) . . ?
C13 C14 C18 124.3(6) . . ?
C15 C14 Sc1 74.4(4) . . ?
C13 C14 Sc1 73.8(4) . . ?
C18 C14 Sc1 128.0(5) . . ?
C14 C15 C11 108.2(6) . . ?
C14 C15 C19 125.3(7) . . ?
C11 C15 C19 126.5(6) . . ?
C14 C15 Sc1 73.5(4) . . ?
C11 C15 Sc1 74.0(4) . . ?
C19 C15 Sc1 120.3(5) . . ?
C12 C16 H16A 109.5 . . ?
C12 C16 H16B 109.5 . . ?
H16A C16 H16B 109.5 . . ?
C12 C16 H16C 109.5 . . ?
H16A C16 H16C 109.5 . . ?
H16B C16 H16C 109.5 . . ?
C13 C17 H17A 109.5 . . ?
C13 C17 H17B 109.5 . . ?
H17A C17 H17B 109.5 . . ?
C13 C17 H17C 109.5 . . ?
H17A C17 H17C 109.5 . . ?
H17B C17 H17C 109.5 . . ?
C14 C18 H18A 109.5 . . ?
C14 C18 H18B 109.5 . . ?
H18A C18 H18B 109.5 . . ?
C14 C18 H18C 109.5 . . ?
H18A C18 H18C 109.5 . . ?
H18B C18 H18C 109.5 . . ?
C15 C19 H19A 109.5 . . ?
C15 C19 H19B 109.5 . . ?
H19A C19 H19B 109.5 . . ?
C15 C19 H19C 109.5 . . ?
H19A C19 H19C 109.5 . . ?
H19B C19 H19C 109.5 . . ?
C21 C20 Sc1 105.3(4) . . ?
C21 C20 H20A 110.7 . . ?
Sc1 C20 H20A 110.7 . . ?
C21 C20 H20B 110.7 . . ?
Sc1 C20 H20B 110.7 . . ?
H20A C20 H20B 108.8 . . ?
C26 C21 C22 115.6(7) . . ?
C26 C21 C20 120.7(6) . . ?
C22 C21 C20 123.5(8) . . ?
C23 C22 C21 121.6(9) . . ?
C23 C22 H22A 119.2 . . ?
C21 C22 H22A 119.2 . . ?
C22 C23 C24 121.0(8) . . ?
C22 C23 H23A 119.5 . . ?
C24 C23 H23A 119.5 . . ?
C23 C24 C25 118.7(9) . . ?
C23 C24 H24A 120.7 . . ?
C25 C24 H24A 120.7 . . ?
C26 C25 C24 121.0(8) . . ?
C26 C25 H25A 119.5 . . ?
C24 C25 H25A 119.5 . . ?
C25 C26 C21 122.0(7) . . ?
C25 C26 N1 123.3(7) . . ?
C21 C26 N1 114.7(6) . . ?
N1 C27 H27A 109.5 . . ?
N1 C27 H27B 109.5 . . ?
H27A C27 H27B 109.5 . . ?
N1 C27 H27C 109.5 . . ?
H27A C27 H27C 109.5 . . ?
H27B C27 H27C 109.5 . . ?
N1 C28 H28A 109.5 . . ?
N1 C28 H28B 109.5 . . ?
H28A C28 H28B 109.5 . . ?
N1 C28 H28C 109.5 . . ?
H28A C28 H28C 109.5 . . ?
H28B C28 H28C 109.5 . . ?
C30 C29 Sc1 105.1(4) . . ?
C30 C29 H29A 110.7 . . ?
Sc1 C29 H29A 110.7 . . ?
C30 C29 H29B 110.7 . . ?
Sc1 C29 H29B 110.7 . . ?
H29A C29 H29B 108.8 . . ?
C31 C30 C35 117.7(6) . . ?
C31 C30 C29 124.6(7) . . ?
C35 C30 C29 117.6(7) . . ?
C30 C31 C32 120.9(7) . . ?
C30 C31 H31A 119.5 . . ?
C32 C31 H31A 119.5 . . ?
C33 C32 C31 120.1(8) . . ?
C33 C32 H32A 119.9 . . ?
C31 C32 H32A 119.9 . . ?
C32 C33 C34 121.0(7) . . ?
C32 C33 H33A 119.5 . . ?
C34 C33 H33A 119.5 . . ?
C33 C34 C35 118.7(7) . . ?
C33 C34 H34A 120.7 . . ?
C35 C34 H34A 120.7 . . ?
C30 C35 C34 121.5(7) . . ?
C30 C35 N2 116.9(6) . . ?
C34 C35 N2 121.6(7) . . ?
N2 C36 H36A 109.5 . . ?
N2 C36 H36B 109.5 . . ?
H36A C36 H36B 109.5 . . ?
N2 C36 H36C 109.5 . . ?
H36A C36 H36C 109.5 . . ?
H36B C36 H36C 109.5 . . ?
N2 C37 H37A 109.5 . . ?
N2 C37 H37B 109.5 . . ?
H37A C37 H37B 109.5 . . ?
N2 C37 H37C 109.5 . . ?
H37A C37 H37C 109.5 . . ?
H37B C37 H37C 109.5 . . ?

loop_
_geom_bond_atom_site_label_1
_geom_bond_atom_site_label_2
_geom_bond_distance
_geom_bond_site_symmetry_2
_geom_bond_publ_flag
Fe1 C7 2.014(7) . ?
Fe1 C3 2.016(10) . ?
Fe1 C4 2.024(9) . ?
Fe1 C9 2.027(7) . ?
Fe1 C2 2.028(8) . ?
Fe1 C1 2.032(8) . ?
Fe1 C5 2.035(7) . ?
Fe1 C8 2.039(8) . ?
Fe1 C6 2.054(7) . ?
Fe1 C10 2.071(6) . ?
Sc1 C29 2.277(6) . ?
Sc1 C20 2.296(6) . ?
Sc1 N1 2.454(7) . ?
Sc1 N2 2.490(5) . ?
Sc1 C14 2.546(6) . ?
Sc1 C13 2.546(7) . ?
Sc1 C12 2.548(8) . ?
Sc1 C15 2.558(7) . ?
Sc1 C11 2.564(7) . ?
N1 C26 1.455(8) . ?
N1 C27 1.482(8) . ?
N1 C28 1.514(8) . ?
N2 C35 1.463(9) . ?
N2 C36 1.478(7) . ?
N2 C37 1.498(9) . ?
C1 C2 1.383(13) . ?
C1 C5 1.399(10) . ?
C1 H1B 0.9800 . ?
C2 C3 1.384(14) . ?
C2 H2A 0.9800 . ?
C3 C4 1.427(13) . ?
C3 H3A 0.9800 . ?
C4 C5 1.350(13) . ?
C4 H4A 0.9800 . ?
C5 H5A 0.9800 . ?
C6 C7 1.408(11) . ?
C6 C10 1.452(9) . ?
C6 H6A 0.9800 . ?
C7 C8 1.397(12) . ?
C7 H7A 0.9800 . ?
C8 C9 1.393(10) . ?
C8 H8A 0.9800 . ?
C9 C10 1.404(10) . ?
C9 H9A 0.9800 . ?
C10 C11 1.493(8) . ?
C11 C12 1.430(8) . ?
C11 C15 1.432(9) . ?
C12 C13 1.397(9) . ?
C12 C16 1.518(10) . ?
C13 C14 1.422(10) . ?
C13 C17 1.513(8) . ?
C14 C15 1.412(8) . ?
C14 C18 1.527(9) . ?
C15 C19 1.519(9) . ?
C16 H16A 0.9600 . ?
C16 H16B 0.9600 . ?
C16 H16C 0.9600 . ?
C17 H17A 0.9600 . ?
C17 H17B 0.9600 . ?
C17 H17C 0.9600 . ?
C18 H18A 0.9600 . ?
C18 H18B 0.9600 . ?
C18 H18C 0.9600 . ?
C19 H19A 0.9600 . ?
C19 H19B 0.9600 . ?
C19 H19C 0.9600 . ?
C20 C21 1.507(10) . ?
C20 H20A 0.9700 . ?
C20 H20B 0.9700 . ?
C21 C26 1.396(10) . ?
C21 C22 1.437(9) . ?
C22 C23 1.367(11) . ?
C22 H22A 0.9300 . ?
C23 C24 1.377(12) . ?
C23 H23A 0.9300 . ?
C24 C25 1.390(10) . ?
C24 H24A 0.9300 . ?
C25 C26 1.373(10) . ?
C25 H25A 0.9300 . ?
C27 H27A 0.9600 . ?
C27 H27B 0.9600 . ?
C27 H27C 0.9600 . ?
C28 H28A 0.9600 . ?
C28 H28B 0.9600 . ?
C28 H28C 0.9600 . ?
C29 C30 1.519(8) . ?
C29 H29A 0.9700 . ?
C29 H29B 0.9700 . ?
C30 C31 1.388(10) . ?
C30 C35 1.398(9) . ?
C31 C32 1.396(9) . ?
C31 H31A 0.9300 . ?
C32 C33 1.371(10) . ?
C32 H32A 0.9300 . ?
C33 C34 1.372(10) . ?
C33 H33A 0.9300 . ?
C34 C35 1.408(8) . ?
C34 H34A 0.9300 . ?
C36 H36A 0.9600 . ?
C36 H36B 0.9600 . ?
C36 H36C 0.9600 . ?
C37 H37A 0.9600 . ?
C37 H37B 0.9600 . ?
C37 H37C 0.9600 . ?
